data_4343696
loop_
_publ_author_name
'Yawney, D.B.W.'
'Doedens, R.J.'

_publ_section_title
;
 The crystal and molecular structure of the tetranuclear ruthenium
 carbonyl hydride alpha-H2 Ru4 (C O)13
;
_journal_name_full 'Inorganic Chemistry'
_journal_page_first 838
_journal_page_last 844
_journal_volume 11
_journal_year 1972
_chemical_formula_sum 'C13 H2 O13 Ru4'
_chemical_name_systematic 'H2 Ru4 (C O)13'
_space_group_IT_number 14
_symmetry_space_group_name_Hall '-P 2ybc'
_symmetry_space_group_name_H-M 'P 1 21/c 1'
_cell_angle_alpha 90
_cell_angle_beta 90.48
_cell_angle_gamma 90
_cell_formula_units_Z 8
_cell_length_a 9.534
_cell_length_b 9.032
_cell_length_c 47.44
_cell_volume 4084.967
_citation_journal_id_ASTM INOCAJ
_cod_data_source_file Yawney_INOCAJ_1972_1611.cif
_cod_data_source_block C13H2O13Ru4
_cod_database_code 4343696

loop_
_symmetry_equiv_pos_as_xyz
x,y,z
-x,y+1/2,-z+1/2
-x,-y,-z
x,-y-1/2,z-1/2

loop_
_atom_site_label
_atom_site_type_symbol
_atom_site_fract_x
_atom_site_fract_y
_atom_site_fract_z
_atom_site_occupancy
_atom_site_U_iso_or_equiv
Ru7 Ru -0.2667 0.4898 0.0681 1 0.0
O13 O-2 0.024 0.427 0.102 1 0.0
O10 O-2 -0.425 0.714 0.306 1 0.0
O11 O-2 -0.355 -0.075 0.081 1 0.0
C13 C+2 -0.09 0.376 0.094 1 0.0
Ru8 Ru -0.2151 0.1822 0.3444 1 0.0
O18 O-2 -0.115 -0.134 0.281 1 0.0
C23 C+2 -0.374 0.618 0.047 1 0.0
C6 C+2 -0.517 0.332 0.277 1 0.0
C3 C+2 0.014 0.25 0.041 1 0.0
C12 C+2 -0.189 0.448 0.274 1 0.0
Ru5 Ru -0.4512 0.252 0.0575 1 0.0
O6 O-2 -0.559 0.405 0.256 1 0.0
O7 O-2 -0.313 0.247 0.152 1 0.0
C20 C+2 -0.167 0.194 0.248 1 0.0
O12 O-2 -0.205 0.514 0.251 1 0.0
O17 O-2 -0.625 0.456 0.023 1 0.0
C17 C+2 -0.565 0.377 0.032 1 0.0
C7 C+2 -0.285 0.226 0.128 1 0.0
C16 C+2 0.02 0.237 0.289 1 0.0
O25 O-2 -0.053 0.729 0.074 1 0.0
O24 O-2 -0.176 -0.14 0.344 1 0.0
C18 C+2 -0.137 -0.012 0.282 1 0.0
C26 C+2 -0.271 0.181 0.383 1 0.0
O9 O-2 0.028 0.013 0.102 1 0.0
C1 C+2 -0.197 0.286 -0.013 1 0.0
O21 O-2 -0.407 0.583 0.123 1 0.0
C25 C+2 -0.138 0.644 0.069 1 0.0
C4 C+2 -0.587 0.351 0.33 1 0.0
Ru3 Ru -0.2118 0.2121 0.09 1 0.0
O4 O-2 -0.645 0.408 0.345 1 0.0
C9 C+2 -0.073 0.085 0.099 1 0.0
O8 O-2 0.03 0.601 0.33 1 0.0
O15 O-2 -0.626 0.314 0.11 1 0.0
C8 C+2 -0.081 0.547 0.325 1 0.0
C10 C+2 -0.368 0.62 0.311 1 0.0
O14 O-2 -0.345 0.479 0.376 1 0.0
O20 O-2 -0.209 0.177 0.221 1 0.0
O26 O-2 -0.295 0.166 0.407 1 0.0
C11 C+2 -0.327 0.046 0.081 1 0.0
O16 O-2 0.135 0.27 0.29 1 0.0
Ru6 Ru -0.1701 0.1892 0.286 1 0.0
C21 C+2 -0.34 0.547 0.102 1 0.0
Ru2 Ru -0.4544 0.2393 0.3066 1 0.0
O23 O-2 -0.439 0.699 0.036 1 0.0
C19 C+2 -0.553 0.097 0.045 1 0.0
O5 O-2 -0.161 -0.084 0.024 1 0.0
C24 C+2 -0.184 -0.013 0.344 1 0.0
O3 O-2 0.138 0.258 0.044 1 0.0
C5 C+2 -0.17 0.044 0.028 1 0.0
O2 O-2 -0.655 -0.02 0.303 1 0.0
C2 C+2 -0.579 0.069 0.305 1 0.0
O1 O-2 -0.149 0.323 -0.029 1 0.0
O19 O-2 -0.622 -0.005 0.038 1 0.0
Ru4 Ru -0.2434 0.4463 0.3149 1 0.0
O22 O-2 0.094 0.238 0.358 1 0.0
C14 C+2 -0.296 0.429 0.354 1 0.0
C15 C+2 -0.56 0.291 0.092 1 0.0
C22 C+2 -0.019 0.217 0.353 1 0.0
Ru1 Ru -0.1741 0.243 0.0321 1 0.0
